data_7111174
loop_
_publ_author_name
'B\"orzel, Heidi'
'Comba, Peter'
'Pritzkow, Hans'

_publ_section_title
;
 Structural studies on dicopper(ii) compounds with catechol oxidase
 activity
;
_journal_issue 1
_journal_name_full 'Chemical Communications'
_journal_page_first 97
_journal_paper_doi 10.1039/b008714i
_journal_year 2001
_chemical_formula_sum 'C55 H61 Cl6 Cu2 N9 O23'
_chemical_formula_weight 1555.91
_chemical_name_systematic
;
 ?
;
_space_group_IT_number 14
_symmetry_cell_setting monoclinic
_symmetry_space_group_name_Hall '-P 2yn'
_symmetry_space_group_name_H-M 'P 1 21/n 1'
_atom_sites_solution_hydrogens geom
_atom_sites_solution_primary direct
_atom_sites_solution_secondary difmap
_audit_creation_method SHELXL-97
_cell_angle_alpha 90.00
_cell_angle_beta 103.7980(10)
_cell_angle_gamma 90.00
_cell_formula_units_Z 4
_cell_length_a 12.1045(2)
_cell_length_b 33.7116(5)
_cell_length_c 15.8529(2)
_cell_measurement_temperature 173(2)
_cell_volume 6282.29(16)
_computing_cell_refinement 'Bruker SAINT'
_computing_data_collection 'Bruker SMART'
_computing_data_reduction 'Bruker SAINT'
_computing_molecular_graphics 'Bruker SHELXTL'
_computing_publication_material 'Bruker SHELXTL'
_computing_structure_refinement 'SHELXL-97 (Sheldrick, 1997)'
_computing_structure_solution 'SHELXS-97 (Sheldrick, 1990)'
_diffrn_ambient_temperature 173(2)
_diffrn_measured_fraction_theta_full 1.000
_diffrn_measured_fraction_theta_max 1.000
_diffrn_measurement_device_type 'CCD area detector'
_diffrn_measurement_method omega-scans
_diffrn_radiation_monochromator graphite
_diffrn_radiation_source 'fine-focus sealed tube'
_diffrn_radiation_type MoK\a
_diffrn_radiation_wavelength 0.71073
_diffrn_reflns_av_R_equivalents 0.103
_diffrn_reflns_av_sigmaI/netI 0.0685
_diffrn_reflns_limit_h_max 12
_diffrn_reflns_limit_h_min -12
_diffrn_reflns_limit_k_max 35
_diffrn_reflns_limit_k_min 0
_diffrn_reflns_limit_l_max 16
_diffrn_reflns_limit_l_min 0
_diffrn_reflns_number 51932
_diffrn_reflns_theta_full 21.97
_diffrn_reflns_theta_max 21.97
_diffrn_reflns_theta_min 1.21
_exptl_absorpt_coefficient_mu 1.020
_exptl_absorpt_correction_T_max 0.928
_exptl_absorpt_correction_T_min 0.804
_exptl_absorpt_correction_type multi-scan
_exptl_absorpt_process_details SADABS
_exptl_crystal_colour blue
_exptl_crystal_density_diffrn 1.645
_exptl_crystal_density_method 'not measured'
_exptl_crystal_description column
_exptl_crystal_F_000 3192
_exptl_crystal_size_max 0.16
_exptl_crystal_size_mid 0.12
_exptl_crystal_size_min 0.10
_refine_diff_density_max 1.190
_refine_diff_density_min -0.411
_refine_diff_density_rms 0.091
_refine_ls_extinction_method none
_refine_ls_goodness_of_fit_ref 0.994
_refine_ls_hydrogen_treatment mixed
_refine_ls_matrix_type full
_refine_ls_number_parameters 901
_refine_ls_number_reflns 7686
_refine_ls_number_restraints 1
_refine_ls_restrained_S_all 0.994
_refine_ls_R_factor_all 0.0957
_refine_ls_R_factor_gt 0.0538
_refine_ls_shift/su_max 0.032
_refine_ls_shift/su_mean 0.001
_refine_ls_structure_factor_coef Fsqd
_refine_ls_weighting_details 'calc w=1/[\s^2^(Fo^2^)+(0.0918P)^2^+0.0000P] where P=(Fo^2^+2Fc^2^)/3'
_refine_ls_weighting_scheme calc
_refine_ls_wR_factor_gt 0.1347
_refine_ls_wR_factor_ref 0.1539
_reflns_number_gt 4913
_reflns_number_total 7686
_reflns_threshold_expression >2sigma(I)
_cod_data_source_file b008714isup1.cif
_cod_data_source_block co81
_cod_depositor_comments
;
The following automatic conversions were performed:

'_symmetry_cell_setting' value 'Monoclinic' changed to 'monoclinic'
according to /home/saulius/struct/CIF-dictionaries/cif_core.dic
dictionary named 'cif_core.dic' version 2.4.2 from 2011-04-26.

Automatic conversion script
Id: cif_fix_values 1891 2012-01-12 08:04:46Z andrius 
;
_cod_original_sg_symbol_H-M P2(1)/n
_cod_database_code 7111174

loop_
_symmetry_equiv_pos_as_xyz
'x, y, z'
'-x+1/2, y+1/2, -z+1/2'
'-x, -y, -z'
'x-1/2, -y-1/2, z-1/2'

loop_
_atom_site_label
_atom_site_type_symbol
_atom_site_fract_x
_atom_site_fract_y
_atom_site_fract_z
_atom_site_U_iso_or_equiv
_atom_site_adp_type
_atom_site_occupancy
_atom_site_symmetry_multiplicity
_atom_site_calc_flag
_atom_site_refinement_flags
_atom_site_disorder_assembly
_atom_site_disorder_group
Cu1 Cu 0.59846(7) 0.15718(2) 0.69603(5) 0.0283(3) Uani 1 1 d . . .
Cu2 Cu 0.59515(7) 0.33362(2) 0.69718(5) 0.0269(2) Uani 1 1 d . . .
Cl1 Cl 0.58610(17) 0.33743(5) 0.89885(12) 0.0445(5) Uani 1 1 d . . .
Cl2 Cl 0.66823(16) 0.29030(6) 1.07298(11) 0.0455(5) Uani 1 1 d . . .
Cl3 Cl 0.70386(16) 0.19843(6) 1.06677(11) 0.0436(5) Uani 1 1 d . . .
Cl4 Cl 0.67875(15) 0.15638(5) 0.88730(11) 0.0386(5) Uani 1 1 d . . .
O1 O 0.5634(4) 0.04916(15) 0.4786(3) 0.0476(14) Uani 1 1 d . . .
O2 O 0.4767(4) 0.09817(16) 0.3829(3) 0.0485(14) Uani 1 1 d . . .
O3 O 0.7377(5) 0.13417(17) 0.3976(4) 0.0624(17) Uani 1 1 d . . .
O4 O 0.7767(5) 0.07580(17) 0.4626(3) 0.0600(17) Uani 1 1 d . . .
O5 O 0.2432(5) 0.09354(16) 0.4586(4) 0.0693(19) Uani 1 1 d . . .
O6 O 0.3410(4) 0.03894(15) 0.4983(4) 0.0558(16) Uani 1 1 d . . .
O7 O 0.6735(4) 0.43432(13) 0.4925(3) 0.0348(12) Uani 1 1 d . . .
O8 O 0.6193(4) 0.38473(14) 0.3889(3) 0.0361(12) Uani 1 1 d . . .
O9 O 0.3711(4) 0.40538(14) 0.3859(3) 0.0511(15) Uani 1 1 d . . .
O10 O 0.4345(4) 0.45572(14) 0.4755(3) 0.0380(12) Uani 1 1 d . . .
O11 O 0.8618(4) 0.33307(15) 0.4703(3) 0.0377(12) Uani 1 1 d . . .
O13 O 0.5902(4) 0.20998(13) 0.7357(3) 0.0332(12) Uani 1 1 d . . .
O12 O 0.8821(4) 0.39722(15) 0.5073(3) 0.0386(12) Uani 1 1 d . . .
O14 O 0.5421(4) 0.28690(13) 0.7407(3) 0.0299(11) Uani 1 1 d . . .
O23 O 0.7961(5) 0.4754(2) 0.3955(5) 0.090(2) Uani 1 1 d D . .
N1 N 0.6118(4) 0.10047(16) 0.6572(3) 0.0292(14) Uani 1 1 d . . .
N2 N 0.5188(4) 0.16869(15) 0.5471(3) 0.0281(14) Uani 1 1 d . . .
N3 N 0.7607(5) 0.15874(17) 0.6870(4) 0.0340(15) Uani 1 1 d . . .
N4 N 0.4506(5) 0.13766(17) 0.7131(3) 0.0299(14) Uani 1 1 d . . .
N5 N 0.6490(4) 0.38690(15) 0.6628(3) 0.0259(14) Uani 1 1 d . . .
N6 N 0.5589(4) 0.32026(15) 0.5460(3) 0.0265(14) Uani 1 1 d . . .
N7 N 0.4492(5) 0.36466(17) 0.6841(3) 0.0303(14) Uani 1 1 d . . .
N8 N 0.7636(4) 0.32221(16) 0.7213(3) 0.0284(14) Uani 1 1 d . . .
N9 N 0.6879(6) 0.2568(2) 0.3322(6) 0.070(2) Uani 1 1 d . . .
C1 C 0.6922(5) 0.1010(2) 0.5988(4) 0.0308(18) Uani 1 1 d . . .
H1 H 0.7231 0.0736 0.5961 0.008(7) Uiso 1 1 calc R . .
C2 C 0.6371(6) 0.1150(2) 0.5054(4) 0.0322(18) Uani 1 1 d . . .
C3 C 0.6020(6) 0.15911(19) 0.4968(4) 0.0313(17) Uani 1 1 d . . .
H3A H 0.6704 0.1758 0.5171 0.012(5) Uiso 1 1 calc R . .
H3B H 0.5692 0.1653 0.4349 0.012(5) Uiso 1 1 calc R . .
C4 C 0.4170(6) 0.14357(19) 0.5161(4) 0.0313(18) Uani 1 1 d . . .
H4A H 0.3828 0.1497 0.4544 0.012(5) Uiso 1 1 calc R . .
H4B H 0.3601 0.1500 0.5497 0.012(5) Uiso 1 1 calc R . .
C5 C 0.4441(6) 0.0997(2) 0.5251(4) 0.0320(18) Uani 1 1 d . . .
C6 C 0.4946(5) 0.0858(2) 0.6207(4) 0.0284(17) Uani 1 1 d . . .
H6 H 0.4944 0.0562 0.6230 0.008(7) Uiso 1 1 calc R . .
C7 C 0.5294(6) 0.0890(2) 0.4704(4) 0.0365(19) Uani 1 1 d . . .
C8 C 0.6629(6) 0.0751(2) 0.7337(4) 0.0358(19) Uani 1 1 d . . .
H8A H 0.6122 0.0746 0.7736 0.029(7) Uiso 1 1 calc R . .
H8B H 0.7368 0.0861 0.7638 0.029(7) Uiso 1 1 calc R . .
H8C H 0.6731 0.0481 0.7141 0.029(7) Uiso 1 1 calc R . .
C9 C 0.7900(6) 0.1285(2) 0.6411(4) 0.0326(18) Uani 1 1 d . . .
C10 C 0.8415(6) 0.1851(2) 0.7241(5) 0.041(2) Uani 1 1 d . . .
H10 H 0.8216 0.2062 0.7574 0.027(4) Uiso 1 1 calc R . .
C11 C 0.9502(6) 0.1827(3) 0.7155(5) 0.050(2) Uani 1 1 d . . .
H11 H 1.0048 0.2020 0.7415 0.027(4) Uiso 1 1 calc R . .
C12 C 0.9803(7) 0.1519(3) 0.6690(5) 0.050(2) Uani 1 1 d . . .
H12 H 1.0561 0.1496 0.6625 0.027(4) Uiso 1 1 calc R . .
C13 C 0.8993(6) 0.1244(2) 0.6319(4) 0.0374(19) Uani 1 1 d . . .
H13 H 0.9189 0.1027 0.6001 0.027(4) Uiso 1 1 calc R . .
C14 C 0.7215(7) 0.1097(3) 0.4482(5) 0.043(2) Uani 1 1 d . . .
C15 C 0.8600(8) 0.0679(3) 0.4130(6) 0.078(3) Uani 1 1 d . . .
H15A H 0.8328 0.0464 0.3716 0.107(10) Uiso 1 1 calc R . .
H15B H 0.9321 0.0601 0.4523 0.107(10) Uiso 1 1 calc R . .
H15C H 0.8716 0.0919 0.3812 0.107(10) Uiso 1 1 calc R . .
C16 C 0.3311(7) 0.0769(3) 0.4890(5) 0.044(2) Uani 1 1 d . . .
C17 C 0.2350(8) 0.0185(3) 0.4659(7) 0.097(4) Uani 1 1 d . . .
H17A H 0.1735 0.0331 0.4826 0.107(10) Uiso 1 1 calc R . .
H17B H 0.2400 -0.0082 0.4906 0.107(10) Uiso 1 1 calc R . .
H17C H 0.2194 0.0168 0.4024 0.107(10) Uiso 1 1 calc R . .
C18 C 0.4198(6) 0.1021(2) 0.6780(4) 0.0312(18) Uani 1 1 d . . .
C19 C 0.3837(6) 0.1553(2) 0.7574(4) 0.0375(19) Uani 1 1 d . . .
H19 H 0.4058 0.1805 0.7826 0.027(4) Uiso 1 1 calc R . .
C20 C 0.2856(6) 0.1390(2) 0.7682(4) 0.0362(19) Uani 1 1 d . . .
H20 H 0.2384 0.1530 0.7980 0.027(4) Uiso 1 1 calc R . .
C21 C 0.2562(6) 0.1017(2) 0.7349(5) 0.040(2) Uani 1 1 d . . .
H21 H 0.1897 0.0891 0.7439 0.027(4) Uiso 1 1 calc R . .
C22 C 0.3221(6) 0.0830(2) 0.6893(5) 0.0383(19) Uani 1 1 d . . .
H22 H 0.3021 0.0574 0.6653 0.027(4) Uiso 1 1 calc R . .
C23 C 0.4782(5) 0.21050(19) 0.5344(4) 0.0317(18) Uani 1 1 d . . .
H23A H 0.4251 0.2150 0.5723 0.021(7) Uiso 1 1 calc R . .
H23B H 0.4334 0.2131 0.4736 0.021(7) Uiso 1 1 calc R . .
C24 C 0.5660(5) 0.24400(18) 0.5515(4) 0.0276(17) Uani 1 1 d . . .
H24A H 0.6046 0.2452 0.6140 0.021(7) Uiso 1 1 calc R . .
H24B H 0.6240 0.2398 0.5178 0.021(7) Uiso 1 1 calc R . .
C25 C 0.5000(5) 0.28210(18) 0.5231(4) 0.0275(17) Uani 1 1 d . . .
H25A H 0.4722 0.2812 0.4591 0.021(7) Uiso 1 1 calc R . .
H25B H 0.4322 0.2820 0.5477 0.021(7) Uiso 1 1 calc R . .
C26 C 0.6051(5) 0.2268(2) 0.8123(4) 0.0278(17) Uani 1 1 d . . .
C27 C 0.5827(5) 0.2680(2) 0.8145(4) 0.0283(17) Uani 1 1 d . . .
C28 C 0.6055(5) 0.2871(2) 0.8955(4) 0.0301(17) Uani 1 1 d . . .
C29 C 0.6456(5) 0.2656(2) 0.9735(4) 0.0314(18) Uani 1 1 d . . .
C30 C 0.6626(5) 0.2257(2) 0.9718(4) 0.0294(17) Uani 1 1 d . . .
C31 C 0.6452(5) 0.2063(2) 0.8913(4) 0.0302(17) Uani 1 1 d . . .
C32 C 0.5487(5) 0.4072(2) 0.6046(4) 0.0282(17) Uani 1 1 d . . .
H32 H 0.5638 0.4364 0.6056 0.008(7) Uiso 1 1 calc R . .
C33 C 0.5249(5) 0.39256(19) 0.5097(4) 0.0259(16) Uani 1 1 d . . .
C34 C 0.4792(5) 0.35004(19) 0.4973(4) 0.0275(17) Uani 1 1 d . . .
H34A H 0.4070 0.3486 0.5162 0.012(5) Uiso 1 1 calc R . .
H34B H 0.4622 0.3434 0.4347 0.012(5) Uiso 1 1 calc R . .
C35 C 0.6650(5) 0.32261(19) 0.5172(4) 0.0262(17) Uani 1 1 d . . .
H35A H 0.6494 0.3156 0.4548 0.012(5) Uiso 1 1 calc R . .
H35B H 0.7195 0.3029 0.5497 0.012(5) Uiso 1 1 calc R . .
C36 C 0.7197(5) 0.36414(19) 0.5305(4) 0.0268(17) Uani 1 1 d . . .
C37 C 0.7499(5) 0.37908(19) 0.6269(4) 0.0259(16) Uani 1 1 d . . .
H37 H 0.7953 0.4041 0.6302 0.008(7) Uiso 1 1 calc R . .
C38 C 0.6351(6) 0.3956(2) 0.4776(4) 0.0287(17) Uani 1 1 d . . .
C39 C 0.6883(6) 0.41141(19) 0.7427(4) 0.0308(17) Uani 1 1 d . . .
H39A H 0.7498 0.3975 0.7835 0.029(7) Uiso 1 1 calc R . .
H39B H 0.6247 0.4157 0.7700 0.029(7) Uiso 1 1 calc R . .
H39C H 0.7162 0.4370 0.7272 0.029(7) Uiso 1 1 calc R . .
C40 C 0.4490(6) 0.3998(2) 0.6426(4) 0.0284(17) Uani 1 1 d . . .
C41 C 0.3609(6) 0.3553(2) 0.7167(4) 0.0298(17) Uani 1 1 d . . .
H41 H 0.3620 0.3307 0.7459 0.027(4) Uiso 1 1 calc R . .
C42 C 0.2682(6) 0.3796(2) 0.7098(4) 0.0357(19) Uani 1 1 d . . .
H42 H 0.2057 0.3716 0.7325 0.027(4) Uiso 1 1 calc R . .
C43 C 0.2675(6) 0.4157(2) 0.6695(4) 0.0351(18) Uani 1 1 d . . .
H43 H 0.2048 0.4332 0.6644 0.027(4) Uiso 1 1 calc R . .
C44 C 0.3586(6) 0.4263(2) 0.6364(4) 0.0332(18) Uani 1 1 d . . .
H44 H 0.3601 0.4514 0.6095 0.027(4) Uiso 1 1 calc R . .
C45 C 0.4345(6) 0.4185(2) 0.4503(5) 0.0351(19) Uani 1 1 d . . .
C46 C 0.3461(6) 0.4809(2) 0.4207(5) 0.044(2) Uani 1 1 d . . .
H46A H 0.3595 0.4827 0.3622 0.107(10) Uiso 1 1 calc R . .
H46B H 0.3490 0.5074 0.4461 0.107(10) Uiso 1 1 calc R . .
H46C H 0.2711 0.4691 0.4173 0.107(10) Uiso 1 1 calc R . .
C47 C 0.8283(6) 0.3625(2) 0.4980(4) 0.0336(18) Uani 1 1 d . . .
C48 C 0.9856(6) 0.3991(2) 0.4788(5) 0.050(2) Uani 1 1 d . . .
H48A H 1.0388 0.3790 0.5095 0.107(10) Uiso 1 1 calc R . .
H48B H 1.0196 0.4255 0.4912 0.107(10) Uiso 1 1 calc R . .
H48C H 0.9694 0.3941 0.4161 0.107(10) Uiso 1 1 calc R . .
C49 C 0.8221(6) 0.3478(2) 0.6839(4) 0.0264(17) Uani 1 1 d . . .
C50 C 0.8221(6) 0.2925(2) 0.7693(4) 0.0321(18) Uani 1 1 d . . .
H50 H 0.7820 0.2740 0.7961 0.027(4) Uiso 1 1 calc R . .
C51 C 0.9376(6) 0.2881(2) 0.7807(4) 0.0343(18) Uani 1 1 d . . .
H51 H 0.9762 0.2667 0.8144 0.027(4) Uiso 1 1 calc R . .
C52 C 0.9962(6) 0.3145(2) 0.7433(4) 0.0354(19) Uani 1 1 d . . .
H52 H 1.0760 0.3117 0.7504 0.027(4) Uiso 1 1 calc R . .
C53 C 0.9385(5) 0.3454(2) 0.6950(4) 0.0302(17) Uani 1 1 d . . .
H53 H 0.9783 0.3647 0.6699 0.027(4) Uiso 1 1 calc R . .
C54 C 0.7628(7) 0.2467(2) 0.3843(7) 0.053(2) Uani 1 1 d . . .
C55 C 0.8576(7) 0.2346(3) 0.4539(7) 0.075(3) Uani 1 1 d . . .
H55A H 0.9215 0.2529 0.4569 0.13(2) Uiso 1 1 calc R . .
H55B H 0.8808 0.2077 0.4427 0.13(2) Uiso 1 1 calc R . .
H55C H 0.8346 0.2352 0.5091 0.13(2) Uiso 1 1 calc R . .
Cl5 Cl 0.4892(2) 0.02407(7) 0.2283(2) 0.0809(9) Uani 1 1 d . . .
Cl6 Cl 0.51584(18) 0.47880(6) 0.21390(13) 0.0461(5) Uani 1 1 d . . .
O15 O 0.5392(7) 0.0624(2) 0.2511(6) 0.039(3) Uani 0.592(11) 1 d P A 1
O16 O 0.3809(10) 0.0256(3) 0.1683(8) 0.071(4) Uani 0.592(11) 1 d P A 1
O17 O 0.5447(10) -0.0083(4) 0.2286(8) 0.080(4) Uiso 0.592(11) 1 d P A 1
O18 O 0.4338(9) 0.0169(3) 0.3116(7) 0.078(4) Uani 0.592(11) 1 d P A 1
O19 O 0.4588(8) 0.5109(2) 0.2379(5) 0.071(3) Uani 0.771(11) 1 d P B 1
O20 O 0.6395(7) 0.4887(2) 0.2331(5) 0.072(3) Uani 0.771(11) 1 d P B 1
O21 O 0.5064(7) 0.4445(2) 0.2665(5) 0.057(2) Uani 0.771(11) 1 d P B 1
O22 O 0.4831(10) 0.4692(2) 0.1249(5) 0.066(3) Uani 0.771(11) 1 d P B 1
O21A O 0.560(2) 0.4613(9) 0.2907(19) 0.055(9) Uiso 0.229(11) 1 d P B 2
O20A O 0.525(2) 0.5199(8) 0.2169(18) 0.054(9) Uiso 0.229(11) 1 d P B 2
O22A O 0.549(2) 0.4649(9) 0.139(2) 0.049(9) Uiso 0.229(11) 1 d P B 2
O19A O 0.3835(19) 0.4729(7) 0.1927(15) 0.052(8) Uiso 0.229(11) 1 d P B 2
O18A O 0.5175(19) 0.0576(8) 0.1806(19) 0.134(9) Uiso 0.408(11) 1 d P A 2
O15A O 0.585(2) 0.0102(8) 0.2800(17) 0.139(9) Uiso 0.408(11) 1 d P A 2
O16A O 0.509(3) 0.0102(11) 0.122(2) 0.245(17) Uiso 0.408(11) 1 d P A 2
O17A O 0.393(3) 0.0260(10) 0.218(2) 0.143(13) Uiso 0.408(11) 1 d P A 2
H2O H 0.5614 0.1022 0.3560 0.12(2) Uiso 1 1 d . . .
H7O H 0.7360 0.4400 0.4702 0.12(2) Uiso 1 1 d . . .
H8O H 0.5931 0.4064 0.3660 0.12(2) Uiso 1 1 d . . .
H1O H 0.5172 0.0379 0.4760 0.12(2) Uiso 1 1 d . . .
H23O H 0.8529 0.4789 0.3843 0.12(2) Uiso 1 1 d D . .

loop_
_atom_site_aniso_label
_atom_site_aniso_U_11
_atom_site_aniso_U_22
_atom_site_aniso_U_33
_atom_site_aniso_U_23
_atom_site_aniso_U_13
_atom_site_aniso_U_12
Cu1 0.0313(5) 0.0271(5) 0.0211(5) -0.0011(4) -0.0042(4) -0.0011(4)
Cu2 0.0286(5) 0.0260(5) 0.0221(5) 0.0009(4) -0.0023(4) 0.0005(4)
Cl1 0.0608(13) 0.0333(11) 0.0328(11) -0.0084(9) -0.0019(9) -0.0009(9)
Cl2 0.0507(12) 0.0582(14) 0.0216(10) -0.0123(9) -0.0033(9) 0.0034(10)
Cl3 0.0471(11) 0.0577(13) 0.0198(10) 0.0095(9) -0.0043(8) 0.0058(10)
Cl4 0.0462(11) 0.0352(11) 0.0278(10) 0.0055(9) -0.0043(8) 0.0059(9)
O1 0.060(3) 0.042(4) 0.029(3) -0.007(3) -0.013(2) 0.012(3)
O2 0.055(3) 0.062(4) 0.019(3) 0.003(3) -0.012(2) 0.005(3)
O3 0.093(5) 0.052(4) 0.051(4) 0.013(3) 0.035(3) 0.017(3)
O4 0.079(4) 0.063(4) 0.042(4) 0.014(3) 0.021(3) 0.045(3)
O5 0.040(4) 0.042(4) 0.104(5) -0.009(3) -0.026(3) -0.004(3)
O6 0.055(4) 0.029(4) 0.062(4) -0.003(3) -0.028(3) -0.008(3)
O7 0.042(3) 0.028(3) 0.031(3) 0.003(2) 0.001(2) -0.004(2)
O8 0.046(3) 0.033(3) 0.025(3) 0.002(2) 0.000(2) 0.004(2)
O9 0.050(3) 0.028(3) 0.054(4) 0.000(3) -0.028(3) 0.000(2)
O10 0.047(3) 0.028(3) 0.033(3) 0.005(2) -0.004(2) 0.009(2)
O11 0.035(3) 0.043(3) 0.033(3) -0.006(3) 0.003(2) 0.007(2)
O13 0.050(3) 0.027(3) 0.018(3) 0.000(2) -0.001(2) 0.001(2)
O12 0.033(3) 0.043(3) 0.039(3) 0.000(3) 0.008(2) -0.007(2)
O14 0.036(3) 0.030(3) 0.018(3) 0.001(2) -0.005(2) -0.001(2)
O23 0.086(5) 0.085(5) 0.104(6) 0.018(4) 0.032(4) -0.005(4)
N1 0.029(3) 0.030(4) 0.022(3) 0.004(3) -0.007(3) 0.000(3)
N2 0.033(3) 0.026(3) 0.021(3) 0.006(3) -0.003(3) -0.003(3)
N3 0.037(4) 0.030(4) 0.029(3) 0.000(3) -0.004(3) 0.002(3)
N4 0.039(4) 0.028(4) 0.018(3) -0.003(3) -0.001(3) 0.005(3)
N5 0.029(3) 0.026(3) 0.019(3) -0.003(3) -0.004(3) 0.004(3)
N6 0.034(3) 0.023(3) 0.018(3) 0.001(3) -0.001(3) -0.001(3)
N7 0.029(4) 0.033(4) 0.024(3) -0.007(3) -0.003(3) -0.005(3)
N8 0.028(3) 0.033(4) 0.020(3) 0.000(3) -0.003(3) 0.000(3)
N9 0.048(5) 0.073(6) 0.079(6) -0.020(5) -0.003(5) -0.004(4)
C1 0.037(4) 0.023(4) 0.026(4) 0.003(3) -0.007(3) 0.006(3)
C2 0.043(5) 0.032(5) 0.016(4) 0.004(3) -0.003(3) 0.010(3)
C3 0.035(4) 0.032(4) 0.022(4) 0.009(3) -0.001(3) 0.006(3)
C4 0.040(4) 0.033(4) 0.014(4) -0.001(3) -0.006(3) -0.001(3)
C5 0.037(4) 0.029(4) 0.021(4) -0.002(3) -0.011(3) 0.003(3)
C6 0.038(4) 0.026(4) 0.015(4) 0.003(3) -0.007(3) -0.005(3)
C7 0.040(5) 0.036(5) 0.026(4) -0.001(4) -0.009(4) 0.008(4)
C8 0.045(5) 0.029(4) 0.025(4) 0.006(3) -0.009(4) 0.001(3)
C9 0.047(5) 0.029(5) 0.017(4) 0.005(4) -0.001(3) 0.002(4)
C10 0.039(5) 0.032(5) 0.045(5) 0.004(4) -0.003(4) -0.008(4)
C11 0.030(5) 0.058(6) 0.054(6) 0.001(5) -0.004(4) -0.009(4)
C12 0.030(5) 0.057(6) 0.059(6) 0.010(5) 0.003(4) 0.007(4)
C13 0.036(5) 0.046(5) 0.029(4) 0.008(4) 0.006(4) 0.012(4)
C14 0.053(5) 0.045(6) 0.025(5) 0.000(4) -0.002(4) 0.010(4)
C15 0.101(8) 0.082(8) 0.062(7) 0.026(6) 0.037(6) 0.048(6)
C16 0.046(6) 0.044(6) 0.034(5) -0.008(4) -0.004(4) -0.015(4)
C17 0.092(8) 0.051(7) 0.116(9) -0.001(6) -0.039(7) -0.012(6)
C18 0.034(4) 0.030(5) 0.025(4) 0.006(4) -0.003(3) 0.007(4)
C19 0.045(5) 0.034(5) 0.025(4) -0.001(4) -0.010(4) 0.000(4)
C20 0.030(5) 0.048(5) 0.028(4) 0.000(4) 0.001(3) -0.001(4)
C21 0.034(5) 0.053(6) 0.033(5) 0.008(4) 0.007(4) -0.005(4)
C22 0.040(5) 0.033(5) 0.036(5) -0.001(4) -0.002(4) -0.009(4)
C23 0.038(4) 0.030(5) 0.022(4) 0.002(3) -0.003(3) 0.004(3)
C24 0.037(4) 0.025(4) 0.016(4) 0.005(3) -0.004(3) 0.003(3)
C25 0.031(4) 0.026(4) 0.021(4) 0.002(3) -0.004(3) -0.002(3)
C26 0.025(4) 0.034(5) 0.021(4) -0.002(4) -0.003(3) -0.006(3)
C27 0.025(4) 0.032(5) 0.023(4) 0.000(4) -0.004(3) -0.003(3)
C28 0.033(4) 0.035(5) 0.019(4) -0.001(4) 0.000(3) 0.001(3)
C29 0.030(4) 0.047(5) 0.016(4) -0.008(4) 0.001(3) -0.006(3)
C30 0.024(4) 0.037(5) 0.025(4) 0.012(4) 0.001(3) 0.004(3)
C31 0.031(4) 0.031(4) 0.025(4) 0.004(4) -0.002(3) 0.000(3)
C32 0.030(4) 0.022(4) 0.028(4) 0.000(3) -0.004(3) 0.002(3)
C33 0.031(4) 0.021(4) 0.020(4) 0.004(3) -0.006(3) 0.002(3)
C34 0.026(4) 0.033(4) 0.021(4) 0.001(3) 0.000(3) 0.004(3)
C35 0.028(4) 0.030(4) 0.014(4) 0.004(3) -0.007(3) 0.004(3)
C36 0.032(4) 0.030(4) 0.015(4) 0.000(3) -0.003(3) 0.005(3)
C37 0.030(4) 0.020(4) 0.022(4) -0.003(3) -0.004(3) 0.000(3)
C38 0.040(4) 0.023(4) 0.019(4) -0.001(3) -0.001(3) 0.003(3)
C39 0.036(4) 0.027(4) 0.024(4) -0.001(3) -0.003(3) 0.000(3)
C40 0.033(4) 0.022(4) 0.025(4) -0.004(3) -0.005(3) -0.001(3)
C41 0.034(5) 0.028(4) 0.023(4) -0.006(3) -0.002(3) -0.009(4)
C42 0.028(4) 0.051(5) 0.024(4) -0.010(4) -0.001(3) -0.005(4)
C43 0.033(5) 0.036(5) 0.030(4) -0.002(4) -0.005(4) 0.006(4)
C44 0.035(5) 0.034(5) 0.023(4) 0.001(3) -0.008(3) 0.002(4)
C45 0.033(5) 0.033(5) 0.035(5) 0.005(4) -0.001(4) -0.001(4)
C46 0.047(5) 0.039(5) 0.037(5) 0.007(4) -0.007(4) 0.014(4)
C47 0.037(5) 0.039(5) 0.019(4) 0.006(4) -0.007(3) 0.003(4)
C48 0.037(5) 0.066(6) 0.048(5) 0.002(5) 0.012(4) -0.005(4)
C49 0.031(4) 0.029(4) 0.014(4) -0.005(3) -0.004(3) -0.005(3)
C50 0.033(5) 0.033(5) 0.025(4) 0.003(4) -0.002(3) -0.002(3)
C51 0.035(5) 0.038(5) 0.024(4) 0.007(4) -0.004(3) -0.001(4)
C52 0.024(4) 0.049(5) 0.027(4) -0.004(4) -0.007(3) 0.004(4)
C53 0.027(4) 0.036(5) 0.025(4) 0.001(4) 0.001(3) -0.003(3)
C54 0.036(5) 0.044(6) 0.079(7) -0.016(5) 0.014(5) -0.004(4)
C55 0.045(6) 0.069(7) 0.107(9) 0.000(6) 0.011(6) 0.007(5)
Cl5 0.0614(17) 0.0291(13) 0.129(3) -0.0052(15) -0.0227(17) 0.0058(12)
Cl6 0.0630(15) 0.0312(12) 0.0393(13) 0.0012(10) 0.0028(10) 0.0044(10)
O15 0.057(6) 0.019(5) 0.042(6) -0.017(4) 0.017(4) -0.021(4)
O16 0.072(8) 0.072(8) 0.043(8) -0.007(6) -0.034(6) 0.008(6)
O18 0.107(9) 0.061(7) 0.080(9) -0.038(6) 0.053(7) -0.046(6)
O19 0.089(7) 0.048(5) 0.064(6) -0.008(4) -0.003(5) 0.032(5)
O20 0.071(6) 0.051(5) 0.087(6) 0.021(5) 0.006(5) 0.001(4)
O21 0.074(6) 0.046(5) 0.042(5) 0.020(4) -0.004(4) 0.005(5)
O22 0.106(9) 0.047(5) 0.033(5) -0.006(4) -0.008(5) 0.003(5)

loop_
_atom_type_symbol
_atom_type_description
_atom_type_scat_dispersion_real
_atom_type_scat_dispersion_imag
_atom_type_scat_source
C C 0.0033 0.0016 'International Tables Vol C Tables 4.2.6.8 and 6.1.1.4'
H H 0.0000 0.0000 'International Tables Vol C Tables 4.2.6.8 and 6.1.1.4'
N N 0.0061 0.0033 'International Tables Vol C Tables 4.2.6.8 and 6.1.1.4'
O O 0.0106 0.0060 'International Tables Vol C Tables 4.2.6.8 and 6.1.1.4'
Cl Cl 0.1484 0.1585 'International Tables Vol C Tables 4.2.6.8 and 6.1.1.4'
Cu Cu 0.3201 1.2651 'International Tables Vol C Tables 4.2.6.8 and 6.1.1.4'

loop_
_geom_angle_atom_site_label_1
_geom_angle_atom_site_label_2
_geom_angle_atom_site_label_3
_geom_angle
O13 Cu1 N4 98.3(2)
O13 Cu1 N3 97.4(2)
N4 Cu1 N3 161.7(2)
O13 Cu1 N1 178.1(2)
N4 Cu1 N1 82.4(2)
N3 Cu1 N1 81.5(2)
O13 Cu1 N2 97.82(18)
N4 Cu1 N2 91.4(2)
N3 Cu1 N2 95.6(2)
N1 Cu1 N2 83.93(19)
O14 Cu2 N8 100.8(2)
O14 Cu2 N7 96.0(2)
N8 Cu2 N7 159.4(2)
O14 Cu2 N5 173.4(2)
N8 Cu2 N5 81.1(2)
N7 Cu2 N5 81.0(2)
O14 Cu2 N6 102.31(18)
N8 Cu2 N6 95.19(19)
N7 Cu2 N6 92.77(19)
N5 Cu2 N6 83.74(19)
C7 O1 H1O 108.5(6)
C7 O2 H2O 98.5(4)
C14 O4 C15 117.1(7)
C16 O6 C17 112.5(6)
C38 O7 H7O 113.5(5)
C38 O8 H8O 98.6(5)
C45 O10 C46 114.9(5)
C26 O13 Cu1 134.8(4)
C47 O12 C48 116.5(6)
C27 O14 Cu2 129.6(4)
C6 N1 C8 107.4(5)
C6 N1 C1 117.8(5)
C8 N1 C1 107.8(5)
C6 N1 Cu1 107.1(4)
C8 N1 Cu1 109.9(4)
C1 N1 Cu1 106.8(4)
C3 N2 C4 108.7(5)
C3 N2 C23 112.5(5)
C4 N2 C23 105.9(5)
C3 N2 Cu1 109.8(4)
C4 N2 Cu1 110.3(4)
C23 N2 Cu1 109.5(4)
C9 N3 C10 118.5(6)
C9 N3 Cu1 114.0(5)
C10 N3 Cu1 127.4(5)
C19 N4 C18 118.4(6)
C19 N4 Cu1 127.2(5)
C18 N4 Cu1 114.3(5)
C37 N5 C39 107.4(5)
C37 N5 C32 117.5(5)
C39 N5 C32 108.4(5)
C37 N5 Cu2 106.9(4)
C39 N5 Cu2 108.7(4)
C32 N5 Cu2 107.7(4)
C35 N6 C25 112.3(5)
C35 N6 C34 108.2(5)
C25 N6 C34 104.3(5)
C35 N6 Cu2 109.9(3)
C25 N6 Cu2 112.2(4)
C34 N6 Cu2 109.8(4)
C41 N7 C40 119.2(6)
C41 N7 Cu2 126.9(5)
C40 N7 Cu2 113.7(5)
C49 N8 C50 117.8(6)
C49 N8 Cu2 114.1(4)
C50 N8 Cu2 128.1(5)
N1 C1 C9 106.6(5)
N1 C1 C2 113.6(5)
C9 C1 C2 110.2(5)
N1 C1 H1 108.8
C9 C1 H1 108.8
C2 C1 H1 108.8
C14 C2 C3 105.6(6)
C14 C2 C1 109.6(6)
C3 C2 C1 115.2(6)
C14 C2 C7 110.1(6)
C3 C2 C7 108.7(5)
C1 C2 C7 107.5(6)
N2 C3 C2 112.1(5)
N2 C3 H3A 109.2
C2 C3 H3A 109.2
N2 C3 H3B 109.2
C2 C3 H3B 109.2
H3A C3 H3B 107.9
N2 C4 C5 112.5(5)
N2 C4 H4A 109.1
C5 C4 H4A 109.1
N2 C4 H4B 109.1
C5 C4 H4B 109.1
H4A C4 H4B 107.8
C4 C5 C7 109.6(6)
C4 C5 C16 107.2(6)
C7 C5 C16 109.0(6)
C4 C5 C6 114.1(5)
C7 C5 C6 108.4(5)
C16 C5 C6 108.4(6)
N1 C6 C18 107.2(5)
N1 C6 C5 113.2(5)
C18 C6 C5 108.6(5)
N1 C6 H6 109.2
C18 C6 H6 109.2
C5 C6 H6 109.2
O1 C7 O2 110.8(6)
O1 C7 C5 113.2(6)
O2 C7 C5 107.1(5)
O1 C7 C2 107.7(5)
O2 C7 C2 111.6(6)
C5 C7 C2 106.5(6)
N1 C8 H8A 109.5
N1 C8 H8B 109.5
H8A C8 H8B 109.5
N1 C8 H8C 109.5
H8A C8 H8C 109.5
H8B C8 H8C 109.5
N3 C9 C13 121.2(7)
N3 C9 C1 114.9(6)
C13 C9 C1 123.9(7)
N3 C10 C11 122.4(8)
N3 C10 H10 118.8
C11 C10 H10 118.8
C10 C11 C12 119.2(8)
C10 C11 H11 120.4
C12 C11 H11 120.4
C11 C12 C13 119.1(7)
C11 C12 H12 120.5
C13 C12 H12 120.5
C9 C13 C12 119.6(7)
C9 C13 H13 120.2
C12 C13 H13 120.2
O3 C14 O4 123.8(8)
O3 C14 C2 123.8(7)
O4 C14 C2 112.3(7)
O4 C15 H15A 109.5
O4 C15 H15B 109.5
H15A C15 H15B 109.5
O4 C15 H15C 109.5
H15A C15 H15C 109.5
H15B C15 H15C 109.5
O5 C16 O6 124.0(7)
O5 C16 C5 122.5(7)
O6 C16 C5 113.5(7)
O6 C17 H17A 109.5
O6 C17 H17B 109.5
H17A C17 H17B 109.5
O6 C17 H17C 109.5
H17A C17 H17C 109.5
H17B C17 H17C 109.5
N4 C18 C22 121.3(7)
N4 C18 C6 115.0(6)
C22 C18 C6 123.5(6)
N4 C19 C20 123.1(7)
N4 C19 H19 118.4
C20 C19 H19 118.4
C19 C20 C21 118.4(7)
C19 C20 H20 120.8
C21 C20 H20 120.8
C22 C21 C20 119.9(7)
C22 C21 H21 120.1
C20 C21 H21 120.1
C21 C22 C18 118.7(7)
C21 C22 H22 120.6
C18 C22 H22 120.6
N2 C23 C24 118.8(5)
N2 C23 H23A 107.6
C24 C23 H23A 107.6
N2 C23 H23B 107.6
C24 C23 H23B 107.6
H23A C23 H23B 107.1
C25 C24 C23 106.1(5)
C25 C24 H24A 110.5
C23 C24 H24A 110.5
C25 C24 H24B 110.5
C23 C24 H24B 110.5
H24A C24 H24B 108.7
N6 C25 C24 118.3(5)
N6 C25 H25A 107.7
C24 C25 H25A 107.7
N6 C25 H25B 107.7
C24 C25 H25B 107.7
H25A C25 H25B 107.1
O13 C26 C31 123.5(6)
O13 C26 C27 117.5(6)
C31 C26 C27 119.0(6)
O14 C27 C28 122.8(6)
O14 C27 C26 118.9(6)
C28 C27 C26 118.3(6)
C27 C28 C29 121.1(6)
C27 C28 Cl1 118.8(5)
C29 C28 Cl1 120.0(5)
C30 C29 C28 120.7(6)
C30 C29 Cl2 119.8(5)
C28 C29 Cl2 119.5(5)
C29 C30 C31 119.1(6)
C29 C30 Cl3 121.4(5)
C31 C30 Cl3 119.5(5)
C30 C31 C26 121.7(6)
C30 C31 Cl4 119.9(5)
C26 C31 Cl4 118.4(5)
C40 C32 N5 106.8(5)
C40 C32 C33 111.0(5)
N5 C32 C33 112.9(5)
C40 C32 H32 108.7
N5 C32 H32 108.7
C33 C32 H32 108.7
C34 C33 C45 105.7(5)
C34 C33 C38 109.6(5)
C45 C33 C38 107.8(5)
C34 C33 C32 113.7(5)
C45 C33 C32 110.9(6)
C38 C33 C32 109.0(5)
N6 C34 C33 113.5(5)
N6 C34 H34A 108.9
C33 C34 H34A 108.9
N6 C34 H34B 108.9
C33 C34 H34B 108.9
H34A C34 H34B 107.7
N6 C35 C36 112.7(5)
N6 C35 H35A 109.0
C36 C35 H35A 109.0
N6 C35 H35B 109.0
C36 C35 H35B 109.0
H35A C35 H35B 107.8
C47 C36 C35 107.3(5)
C47 C36 C37 108.8(5)
C35 C36 C37 114.7(5)
C47 C36 C38 110.4(5)
C35 C36 C38 109.6(5)
C37 C36 C38 105.9(5)
N5 C37 C49 107.6(5)
N5 C37 C36 114.1(5)
C49 C37 C36 108.9(5)
N5 C37 H37 108.7
C49 C37 H37 108.7
C36 C37 H37 108.7
O7 C38 O8 111.8(5)
O7 C38 C33 106.8(5)
O8 C38 C33 112.8(5)
O7 C38 C36 113.3(5)
O8 C38 C36 105.7(5)
C33 C38 C36 106.5(5)
N5 C39 H39A 109.5
N5 C39 H39B 109.5
H39A C39 H39B 109.5
N5 C39 H39C 109.5
H39A C39 H39C 109.5
H39B C39 H39C 109.5
N7 C40 C44 120.2(6)
N7 C40 C32 115.7(6)
C44 C40 C32 124.0(6)
N7 C41 C42 123.0(7)
N7 C41 H41 118.5
C42 C41 H41 118.5
C41 C42 C43 118.7(7)
C41 C42 H42 120.7
C43 C42 H42 120.7
C42 C43 C44 119.3(7)
C42 C43 H43 120.3
C44 C43 H43 120.3
C43 C44 C40 119.6(7)
C43 C44 H44 120.2
C40 C44 H44 120.2
O9 C45 O10 124.0(6)
O9 C45 C33 121.9(7)
O10 C45 C33 114.1(6)
O10 C46 H46A 109.5
O10 C46 H46B 109.5
H46A C46 H46B 109.5
O10 C46 H46C 109.5
H46A C46 H46C 109.5
H46B C46 H46C 109.5
O11 C47 O12 124.8(7)
O11 C47 C36 123.5(7)
O12 C47 C36 111.7(6)
O12 C48 H48A 109.5
O12 C48 H48B 109.5
H48A C48 H48B 109.5
O12 C48 H48C 109.5
H48A C48 H48C 109.5
H48B C48 H48C 109.5
N8 C49 C53 122.4(6)
N8 C49 C37 114.8(6)
C53 C49 C37 122.7(6)
N8 C50 C51 122.2(6)
N8 C50 H50 118.9
C51 C50 H50 118.9
C52 C51 C50 119.6(7)
C52 C51 H51 120.2
C50 C51 H51 120.2
C51 C52 C53 119.3(6)
C51 C52 H52 120.4
C53 C52 H52 120.4
C49 C53 C52 118.7(6)
C49 C53 H53 120.6
C52 C53 H53 120.6
N9 C54 C55 177.8(10)
C54 C55 H55A 109.5
C54 C55 H55B 109.5
H55A C55 H55B 109.5
C54 C55 H55C 109.5
H55A C55 H55C 109.5
H55B C55 H55C 109.5
O17A Cl5 O17 124.5(18)
O17A Cl5 O15A 145(2)
O17 Cl5 O15A 47.3(10)
O17A Cl5 O16 32.5(16)
O17 Cl5 O16 115.6(8)
O15A Cl5 O16 161.5(13)
O17A Cl5 O15 109.9(17)
O17 Cl5 O15 125.2(7)
O15A Cl5 O15 84.8(12)
O16 Cl5 O15 113.6(6)
O17A Cl5 O18A 104.0(19)
O17 Cl5 O18A 118.6(12)
O15A Cl5 O18A 108.6(14)
O16 Cl5 O18A 85.2(11)
O15 Cl5 O18A 44.7(10)
O17A Cl5 O18 61.4(16)
O17 Cl5 O18 100.8(7)
O15A Cl5 O18 85.1(11)
O16 Cl5 O18 93.1(8)
O15 Cl5 O18 99.3(5)
O18A Cl5 O18 137.1(12)
O17A Cl5 O16A 103.8(19)
O17 Cl5 O16A 66.4(12)
O15A Cl5 O16A 101.2(16)
O16 Cl5 O16A 72.2(12)
O15 Cl5 O16A 108.8(12)
O18A Cl5 O16A 67.4(15)
O18 Cl5 O16A 151.6(12)
O21A Cl6 O19 102.3(12)
O21A Cl6 O20A 113.3(17)
O19 Cl6 O20A 41.4(10)
O21A Cl6 O22 139.7(13)
O19 Cl6 O22 114.5(5)
O20A Cl6 O22 105.3(12)
O21A Cl6 O22A 118.9(17)
O19 Cl6 O22A 138.1(13)
O20A Cl6 O22A 108.8(17)
O22 Cl6 O22A 32.1(10)
O21A Cl6 O21 36.6(11)
O19 Cl6 O21 110.8(6)
O20A Cl6 O21 142.6(12)
O22 Cl6 O21 110.6(5)
O22A Cl6 O21 107.2(13)
O21A Cl6 O20 75.3(12)
O19 Cl6 O20 108.1(5)
O20A Cl6 O20 72.9(12)
O22 Cl6 O20 106.5(6)
O22A Cl6 O20 77.1(12)
O21 Cl6 O20 105.9(5)
O21A Cl6 O19A 107.8(15)
O19 Cl6 O19A 66.9(9)
O20A Cl6 O19A 101.5(14)
O22 Cl6 O19A 74.2(10)
O22A Cl6 O19A 104.7(14)
O21 Cl6 O19A 78.7(9)
O20 Cl6 O19A 174.4(9)

loop_
_geom_bond_atom_site_label_1
_geom_bond_atom_site_label_2
_geom_bond_distance
Cu1 O13 1.898(4)
Cu1 N4 1.985(6)
Cu1 N3 2.004(6)
Cu1 N1 2.027(5)
Cu1 N2 2.359(5)
Cu2 O14 1.892(4)
Cu2 N8 2.020(5)
Cu2 N7 2.021(6)
Cu2 N5 2.029(5)
Cu2 N6 2.374(5)
Cl1 C28 1.716(7)
Cl2 C29 1.747(7)
Cl3 C30 1.732(7)
Cl4 C31 1.736(7)
O1 C7 1.401(8)
O1 H1O 0.670(6)
O2 C7 1.415(8)
O2 H2O 1.209(5)
O3 C14 1.198(9)
O4 C14 1.317(9)
O4 C15 1.444(9)
O5 C16 1.197(9)
O6 C16 1.292(9)
O6 C17 1.438(9)
O7 C38 1.386(8)
O7 H7O 0.928(5)
O8 C38 1.422(8)
O8 H8O 0.843(4)
O9 C45 1.205(8)
O10 C45 1.318(8)
O10 C46 1.475(7)
O11 C47 1.194(8)
O13 C26 1.312(7)
O12 C47 1.331(8)
O12 C48 1.431(8)
O14 C27 1.319(7)
O23 H23O 0.759(6)
N1 C6 1.483(8)
N1 C8 1.492(8)
N1 C1 1.494(8)
N2 C3 1.462(8)
N2 C4 1.479(8)
N2 C23 1.491(8)
N3 C9 1.348(8)
N3 C10 1.348(9)
N4 C19 1.331(9)
N4 C18 1.337(8)
N5 C37 1.489(8)
N5 C39 1.492(8)
N5 C32 1.503(8)
N6 C35 1.465(8)
N6 C25 1.474(8)
N6 C34 1.476(8)
N7 C41 1.331(8)
N7 C40 1.355(8)
N8 C49 1.341(8)
N8 C50 1.352(8)
N9 C54 1.123(10)
C1 C9 1.527(9)
C1 C2 1.547(9)
C1 H1 1.0000
C2 C14 1.530(10)
C2 C3 1.543(9)
C2 C7 1.560(10)
C3 H3A 0.9900
C3 H3B 0.9900
C4 C5 1.514(9)
C4 H4A 0.9900
C4 H4B 0.9900
C5 C7 1.541(10)
C5 C16 1.554(10)
C5 C6 1.565(9)
C6 C18 1.528(10)
C6 H6 1.0000
C8 H8A 0.9800
C8 H8B 0.9800
C8 H8C 0.9800
C9 C13 1.372(9)
C10 C11 1.357(10)
C10 H10 0.9500
C11 C12 1.372(11)
C11 H11 0.9500
C12 C13 1.375(10)
C12 H12 0.9500
C13 H13 0.9500
C15 H15A 0.9800
C15 H15B 0.9800
C15 H15C 0.9800
C17 H17A 0.9800
C17 H17B 0.9800
C17 H17C 0.9800
C18 C22 1.395(10)
C19 C20 1.356(10)
C19 H19 0.9500
C20 C21 1.376(10)
C20 H20 0.9500
C21 C22 1.354(10)
C21 H21 0.9500
C22 H22 0.9500
C23 C24 1.530(9)
C23 H23A 0.9900
C23 H23B 0.9900
C24 C25 1.523(8)
C24 H24A 0.9900
C24 H24B 0.9900
C25 H25A 0.9900
C25 H25B 0.9900
C26 C31 1.411(9)
C26 C27 1.419(9)
C27 C28 1.403(9)
C28 C29 1.415(9)
C29 C30 1.362(10)
C30 C31 1.405(9)
C32 C40 1.493(9)
C32 C33 1.543(9)
C32 H32 1.0000
C33 C34 1.532(9)
C33 C45 1.535(9)
C33 C38 1.541(9)
C34 H34A 0.9900
C34 H34B 0.9900
C35 C36 1.541(9)
C35 H35A 0.9900
C35 H35B 0.9900
C36 C47 1.523(10)
C36 C37 1.566(9)
C36 C38 1.572(9)
C37 C49 1.522(9)
C37 H37 1.0000
C39 H39A 0.9800
C39 H39B 0.9800
C39 H39C 0.9800
C40 C44 1.397(9)
C41 C42 1.373(9)
C41 H41 0.9500
C42 C43 1.373(10)
C42 H42 0.9500
C43 C44 1.376(10)
C43 H43 0.9500
C44 H44 0.9500
C46 H46A 0.9800
C46 H46B 0.9800
C46 H46C 0.9800
C48 H48A 0.9800
C48 H48B 0.9800
C48 H48C 0.9800
C49 C53 1.381(9)
C50 C51 1.374(9)
C50 H50 0.9500
C51 C52 1.358(9)
C51 H51 0.9500
C52 C53 1.381(9)
C52 H52 0.9500
C53 H53 0.9500
C54 C55 1.447(13)
C55 H55A 0.9800
C55 H55B 0.9800
C55 H55C 0.9800
Cl5 O17A 1.14(4)
Cl5 O17 1.280(12)
Cl5 O15A 1.33(3)
Cl5 O16 1.426(10)
Cl5 O15 1.435(8)
Cl5 O18A 1.45(3)
Cl5 O18 1.635(10)
Cl5 O16A 1.82(4)
Cl6 O21A 1.34(3)
Cl6 O19 1.386(8)
Cl6 O20A 1.39(3)
Cl6 O22 1.409(8)
Cl6 O22A 1.42(3)
Cl6 O21 1.446(7)
Cl6 O20 1.492(8)
Cl6 O19A 1.57(2)
